data_2216961
loop_
_publ_author_name
'Yao, Zheng'
'Deng, Jian-Cheng'

_publ_section_title
;
 5-Amino-3-(4-pyridyl)isoxazole
;
_journal_coeditor_code BV2079
_journal_issue 1
_journal_name_full 'Acta Crystallographica Section E'
_journal_page_first o131
_journal_page_last o131
_journal_paper_doi 10.1107/S160053680706309X
_journal_volume 64
_journal_year 2008
_chemical_formula_iupac 'C8 H7 N3 O'
_chemical_formula_moiety 'C8 H7 N3 O'
_chemical_formula_sum 'C8 H7 N3 O'
_chemical_formula_weight 161.17
_chemical_name_systematic
;
5-amino-3-(4-pyridyl)isoxazole
;
_space_group_IT_number 14
_symmetry_cell_setting monoclinic
_symmetry_space_group_name_Hall '-P 2ybc'
_symmetry_space_group_name_H-M 'P 1 21/c 1'
_atom_sites_solution_hydrogens geom
_atom_sites_solution_primary direct
_atom_sites_solution_secondary difmap
_cell_angle_alpha 90.00
_cell_angle_beta 106.9870(10)
_cell_angle_gamma 90.00
_cell_formula_units_Z 8
_cell_length_a 14.6411(13)
_cell_length_b 10.9272(10)
_cell_length_c 10.0060(9)
_cell_measurement_reflns_used 2830
_cell_measurement_temperature 187(2)
_cell_measurement_theta_max 25.87
_cell_measurement_theta_min 2.36
_cell_volume 1531.0(2)
_computing_cell_refinement 'SMART (Bruker, 1998)'
_computing_data_collection 'SMART (Bruker, 1998)'
_computing_data_reduction 'SAINT (Bruker, 2003)'
_computing_molecular_graphics 'SHELXTL (Bruker, 1997)'
_computing_publication_material 'SHELXTL (Bruker, 1997)'
_computing_structure_refinement 'SHELXL97 (Sheldrick, 1997)'
_computing_structure_solution 'SHELXS97 (Sheldrick, 1997)'
_diffrn_ambient_temperature 187(2)
_diffrn_measured_fraction_theta_full 0.995
_diffrn_measured_fraction_theta_max 0.995
_diffrn_measurement_device_type 'Bruker APEX CCD area-detector'
_diffrn_measurement_method '\f and \w'
_diffrn_radiation_monochromator graphite
_diffrn_radiation_source 'fine-focus sealed tube'
_diffrn_radiation_type MoK\a
_diffrn_radiation_wavelength 0.71073
_diffrn_reflns_av_R_equivalents 0.0252
_diffrn_reflns_av_sigmaI/netI 0.0261
_diffrn_reflns_limit_h_max 14
_diffrn_reflns_limit_h_min -18
_diffrn_reflns_limit_k_max 13
_diffrn_reflns_limit_k_min -10
_diffrn_reflns_limit_l_max 12
_diffrn_reflns_limit_l_min -12
_diffrn_reflns_number 8396
_diffrn_reflns_theta_full 26.04
_diffrn_reflns_theta_max 26.04
_diffrn_reflns_theta_min 1.45
_exptl_absorpt_coefficient_mu 0.098
_exptl_absorpt_correction_T_max 0.9899
_exptl_absorpt_correction_T_min 0.9603
_exptl_absorpt_correction_type multi-scan
_exptl_absorpt_process_details '(SADABS; Sheldrick, 1996)'
_exptl_crystal_colour colourless
_exptl_crystal_density_diffrn 1.398
_exptl_crystal_density_method 'not measured'
_exptl_crystal_description block
_exptl_crystal_F_000 672
_exptl_crystal_size_max 0.42
_exptl_crystal_size_mid 0.18
_exptl_crystal_size_min 0.10
_refine_diff_density_max 0.233
_refine_diff_density_min -0.234
_refine_ls_extinction_coef 0.0047(10)
_refine_ls_extinction_expression Fc^*^=kFc[1+0.001xFc^2^\l^3^/sin(2\q)]^-1/4^
_refine_ls_extinction_method 'SHELXL97 (Sheldrick, 1997)'
_refine_ls_goodness_of_fit_ref 1.023
_refine_ls_hydrogen_treatment constr
_refine_ls_matrix_type full
_refine_ls_number_parameters 218
_refine_ls_number_reflns 3018
_refine_ls_number_restraints 0
_refine_ls_restrained_S_all 1.023
_refine_ls_R_factor_all 0.0531
_refine_ls_R_factor_gt 0.0432
_refine_ls_shift/su_max 0.000
_refine_ls_shift/su_mean 0.000
_refine_ls_structure_factor_coef Fsqd
_refine_ls_weighting_details 'calc w = 1/[\s^2^(Fo^2^)+(0.07P)^2^+0.2315P] where P=(Fo^2^+2Fc^2^)/3'
_refine_ls_weighting_scheme calc
_refine_ls_wR_factor_gt 0.1115
_refine_ls_wR_factor_ref 0.1196
_reflns_number_gt 2509
_reflns_number_total 3018
_reflns_threshold_expression I>2\s(I)
_cod_data_source_file bv2079.cif
_cod_data_source_block I
_cod_original_sg_symbol_H-M 'P 21/c'
_cod_database_code 2216961
_cod_database_fobs_code 2216961

loop_
_symmetry_equiv_pos_as_xyz
'x, y, z'
'-x, y+1/2, -z+1/2'
'-x, -y, -z'
'x, -y-1/2, z-1/2'

loop_
_atom_site_type_symbol
_atom_site_label
_atom_site_fract_x
_atom_site_fract_y
_atom_site_fract_z
_atom_site_U_iso_or_equiv
_atom_site_adp_type
_atom_site_calc_flag
_atom_site_refinement_flags
_atom_site_occupancy
O O1 0.46333(7) 0.85688(9) 0.20940(11) 0.0346(3) Uani d . 1
O O2 0.00420(8) 0.88480(9) 0.77638(11) 0.0336(3) Uani d . 1
N N1 0.79693(9) 0.83254(13) -0.07659(13) 0.0383(3) Uani d . 1
N N2 0.52225(9) 0.80823(11) 0.13072(13) 0.0337(3) Uani d . 1
N N3 0.44141(10) 1.03237(12) 0.31848(14) 0.0388(3) Uani d . 1
H H3A 0.3946 0.9950 0.3407 0.047 Uiso calc R 1
H H3B 0.4558 1.1086 0.3447 0.047 Uiso calc R 1
N N4 0.28672(10) 0.90935(13) 0.40458(14) 0.0398(3) Uani d . 1
N N5 0.06798(9) 0.93321(11) 0.70626(14) 0.0359(3) Uani d . 1
N N6 -0.06051(10) 0.70441(11) 0.81376(14) 0.0377(3) Uani d . 1
H H6A -0.0927 0.7458 0.8606 0.045 Uiso calc R 1
H H6B -0.0675 0.6246 0.8048 0.045 Uiso calc R 1
C C1 0.72429(11) 0.75481(15) -0.08875(15) 0.0358(4) Uani d . 1
H H1 0.7222 0.6830 -0.1430 0.043 Uiso calc R 1
C C2 0.65244(11) 0.77244(14) -0.02749(15) 0.0346(4) Uani d . 1
H H2 0.6026 0.7141 -0.0398 0.042 Uiso calc R 1
C C3 0.65383(10) 0.87660(13) 0.05244(14) 0.0271(3) Uani d . 1
C C4 0.72841(11) 0.95824(14) 0.06540(16) 0.0368(4) Uani d . 1
H H4 0.7322 1.0310 0.1188 0.044 Uiso calc R 1
C C5 0.79718(12) 0.93253(15) -0.00027(18) 0.0419(4) Uani d . 1
H H5 0.8477 0.9896 0.0096 0.050 Uiso calc R 1
C C6 0.58040(10) 0.89855(13) 0.12468(13) 0.0270(3) Uani d . 1
C C7 0.49043(11) 0.97363(13) 0.24510(14) 0.0289(3) Uani d . 1
C C8 0.56482(10) 1.00383(13) 0.19470(14) 0.0292(3) Uani d . 1
H H8 0.5984 1.0793 0.2049 0.035 Uiso calc R 1
C C9 0.29569(12) 0.80896(15) 0.48351(17) 0.0399(4) Uani d . 1
H H9 0.3461 0.7540 0.4845 0.048 Uiso calc R 1
C C10 0.23625(11) 0.77991(14) 0.56385(16) 0.0351(4) Uani d . 1
H H10 0.2452 0.7065 0.6170 0.042 Uiso calc R 1
C C11 0.16304(10) 0.86076(13) 0.56504(14) 0.0286(3) Uani d . 1
C C12 0.15291(11) 0.96543(14) 0.48390(15) 0.0331(4) Uani d . 1
H H12 0.1038 1.0227 0.4820 0.040 Uiso calc R 1
C C13 0.21520(12) 0.98536(15) 0.40568(16) 0.0379(4) Uani d . 1
H H13 0.2068 1.0570 0.3496 0.045 Uiso calc R 1
C C14 0.09696(10) 0.83758(13) 0.65003(14) 0.0272(3) Uani d . 1
C C15 0.05754(11) 0.72799(13) 0.67909(15) 0.0310(3) Uani d . 1
H H15 0.0689 0.6476 0.6514 0.037 Uiso calc R 1
C C16 -0.00128(10) 0.76260(13) 0.75652(14) 0.0274(3) Uani d . 1

loop_
_atom_site_aniso_label
_atom_site_aniso_U_11
_atom_site_aniso_U_22
_atom_site_aniso_U_33
_atom_site_aniso_U_12
_atom_site_aniso_U_13
_atom_site_aniso_U_23
O1 0.0346(6) 0.0288(6) 0.0488(6) -0.0019(4) 0.0251(5) -0.0016(5)
O2 0.0403(6) 0.0237(5) 0.0474(6) -0.0025(4) 0.0294(5) -0.0020(4)
N1 0.0352(7) 0.0459(8) 0.0394(7) 0.0043(6) 0.0198(6) 0.0003(6)
N2 0.0330(7) 0.0304(7) 0.0443(7) 0.0000(5) 0.0216(6) -0.0034(5)
N3 0.0443(8) 0.0306(7) 0.0545(8) -0.0018(6) 0.0347(7) -0.0025(6)
N4 0.0369(8) 0.0452(8) 0.0452(7) -0.0045(6) 0.0242(6) -0.0018(6)
N5 0.0415(8) 0.0270(7) 0.0502(8) -0.0038(6) 0.0303(6) 0.0000(6)
N6 0.0488(8) 0.0247(7) 0.0527(8) -0.0031(6) 0.0353(7) -0.0018(6)
C1 0.0382(9) 0.0391(9) 0.0328(8) 0.0022(7) 0.0146(7) -0.0053(7)
C2 0.0331(8) 0.0370(9) 0.0361(8) -0.0039(7) 0.0138(7) -0.0038(7)
C3 0.0270(7) 0.0287(8) 0.0268(7) 0.0030(6) 0.0098(6) 0.0026(6)
C4 0.0364(9) 0.0340(9) 0.0458(9) -0.0031(7) 0.0209(7) -0.0060(7)
C5 0.0382(9) 0.0418(9) 0.0538(10) -0.0065(7) 0.0263(8) -0.0063(8)
C6 0.0251(7) 0.0283(7) 0.0284(7) 0.0005(6) 0.0088(6) 0.0043(6)
C7 0.0321(8) 0.0258(8) 0.0313(7) 0.0020(6) 0.0129(6) 0.0030(6)
C8 0.0308(8) 0.0269(7) 0.0343(7) -0.0030(6) 0.0164(6) -0.0006(6)
C9 0.0351(9) 0.0421(10) 0.0491(9) 0.0051(7) 0.0225(7) 0.0015(8)
C10 0.0353(8) 0.0328(8) 0.0417(8) 0.0037(7) 0.0181(7) 0.0040(7)
C11 0.0270(7) 0.0300(8) 0.0312(7) -0.0035(6) 0.0124(6) -0.0026(6)
C12 0.0336(8) 0.0314(8) 0.0398(8) 0.0011(6) 0.0193(7) 0.0023(7)
C13 0.0431(9) 0.0347(9) 0.0423(9) -0.0030(7) 0.0225(7) 0.0038(7)
C14 0.0266(7) 0.0268(7) 0.0301(7) 0.0015(6) 0.0113(6) 0.0017(6)
C15 0.0387(8) 0.0223(7) 0.0386(8) 0.0016(6) 0.0214(7) 0.0006(6)
C16 0.0309(7) 0.0227(7) 0.0322(7) 0.0010(6) 0.0150(6) 0.0016(6)

loop_
_atom_type_symbol
_atom_type_description
_atom_type_scat_dispersion_real
_atom_type_scat_dispersion_imag
_atom_type_scat_source
C C 0.0033 0.0016 'International Tables Vol C Tables 4.2.6.8 and 6.1.1.4'
H H 0.0000 0.0000 'International Tables Vol C Tables 4.2.6.8 and 6.1.1.4'
N N 0.0061 0.0033 'International Tables Vol C Tables 4.2.6.8 and 6.1.1.4'
O O 0.0106 0.0060 'International Tables Vol C Tables 4.2.6.8 and 6.1.1.4'

loop_
_geom_angle_atom_site_label_1
_geom_angle_atom_site_label_2
_geom_angle_atom_site_label_3
_geom_angle
C7 O1 N2 108.58(10)
C16 O2 N5 108.34(10)
C5 N1 C1 116.20(13)
C6 N2 O1 104.42(11)
C7 N3 H3A 120.0
C7 N3 H3B 120.0
H3A N3 H3B 120.0
C9 N4 C13 116.52(13)
C14 N5 O2 104.82(10)
C16 N6 H6A 120.0
C16 N6 H6B 120.0
H6A N6 H6B 120.0
N1 C1 C2 124.11(14)
N1 C1 H1 117.9
C2 C1 H1 117.9
C1 C2 C3 119.13(14)
C1 C2 H2 120.4
C3 C2 H2 120.4
C4 C3 C2 117.40(13)
C4 C3 C6 120.98(13)
C2 C3 C6 121.60(13)
C5 C4 C3 119.20(14)
C5 C4 H4 120.4
C3 C4 H4 120.4
N1 C5 C4 123.96(15)
N1 C5 H5 118.0
C4 C5 H5 118.0
N2 C6 C8 113.02(12)
N2 C6 C3 118.22(13)
C8 C6 C3 128.72(13)
N3 C7 O1 115.87(13)
N3 C7 C8 134.62(14)
O1 C7 C8 109.51(12)
C7 C8 C6 104.48(12)
C7 C8 H8 127.8
C6 C8 H8 127.8
N4 C9 C10 124.22(15)
N4 C9 H9 117.9
C10 C9 H9 117.9
C9 C10 C11 118.44(14)
C9 C10 H10 120.8
C11 C10 H10 120.8
C12 C11 C10 118.03(13)
C12 C11 C14 120.03(13)
C10 C11 C14 121.94(13)
C13 C12 C11 119.13(14)
C13 C12 H12 120.4
C11 C12 H12 120.4
N4 C13 C12 123.65(15)
N4 C13 H13 118.2
C12 C13 H13 118.2
N5 C14 C15 112.83(12)
N5 C14 C11 117.08(12)
C15 C14 C11 130.08(12)
C16 C15 C14 104.33(12)
C16 C15 H15 127.8
C14 C15 H15 127.8
N6 C16 O2 115.30(12)
N6 C16 C15 135.03(14)
O2 C16 C15 109.67(12)

loop_
_geom_bond_atom_site_label_1
_geom_bond_atom_site_label_2
_geom_bond_distance
O1 C7 1.3527(17)
O1 N2 1.4295(14)
O2 C16 1.3490(17)
O2 N5 1.4237(14)
N1 C5 1.332(2)
N1 C1 1.339(2)
N2 C6 1.3164(18)
N3 C7 1.3319(18)
N3 H3A 0.8800
N3 H3B 0.8800
N4 C9 1.336(2)
N4 C13 1.339(2)
N5 C14 1.3145(17)
N6 C16 1.3322(18)
N6 H6A 0.8800
N6 H6B 0.8800
C1 C2 1.377(2)
C1 H1 0.9500
C2 C3 1.388(2)
C2 H2 0.9500
C3 C4 1.386(2)
C3 C6 1.4798(18)
C4 C5 1.382(2)
C4 H4 0.9500
C5 H5 0.9500
C6 C8 1.3999(19)
C7 C8 1.3677(19)
C8 H8 0.9500
C9 C10 1.383(2)
C9 H9 0.9500
C10 C11 1.392(2)
C10 H10 0.9500
C11 C12 1.385(2)
C11 C14 1.4847(18)
C12 C13 1.3816(19)
C12 H12 0.9500
C13 H13 0.9500
C14 C15 1.3963(19)
C15 C16 1.3692(19)
C15 H15 0.9500

loop_
_geom_hbond_atom_site_label_D
_geom_hbond_atom_site_label_H
_geom_hbond_atom_site_label_A
_geom_hbond_site_symmetry_A
_geom_hbond_distance_DH
_geom_hbond_distance_HA
_geom_hbond_distance_DA
_geom_hbond_angle_DHA
_geom_hbond_publ_flag
N3 H3A N4 1_555 0.88 2.09 2.970(2) 177 y
N3 H3B N2 2_655 0.88 2.20 3.077(2) 169 y
N6 H6A N1 1_456 0.88 2.12 2.976(2) 164 y
N6 H6B N5 2_546 0.88 2.09 2.970(2) 174 y

loop_
_cod_related_entry_id
_cod_related_entry_database
_cod_related_entry_code
1 ChemSpider 21789049
